data_7706021
loop_
_publ_author_name
'Cui, Minghui'
'Wang, Ai-Ling'
'Gao, Cong-Li'
'Zhou, Liming'
'Wu, Tao'
'Fang, Shaoming'
'Xiao, Hong-Ping'
'Li, Feng-Cai'
'Li, Xi-Li'

_publ_section_title
;
 Two homochiral Eu<sup>III</sup> and Sm<sup>III</sup> enantiomeric pairs
 showing circularly polarized luminescence, photoluminescence and
 triboluminescence.
;
_journal_issue 3
_journal_name_full 'Dalton transactions (Cambridge, England : 2003)'
_journal_page_first 1007
_journal_page_last 1018
_journal_paper_doi 10.1039/d0dt03576a
_journal_volume 50
_journal_year 2021
_chemical_absolute_configuration rmad
_chemical_formula_moiety 'C47 H36 Eu F9 N2 O6'
_chemical_formula_sum 'C47 H36 Eu F9 N2 O6'
_chemical_formula_weight 1047.74
_space_group_crystal_system triclinic
_space_group_IT_number 1
_space_group_name_Hall 'P 1'
_space_group_name_H-M_alt 'P 1'
_atom_sites_solution_hydrogens geom
_audit_creation_method SHELXL-2014/7
_audit_update_record
;
2020-07-21 deposited with the CCDC.	2020-12-08 downloaded from the CCDC.
;
_cell_angle_alpha 83.744(5)
_cell_angle_beta 66.703(8)
_cell_angle_gamma 73.668(6)
_cell_formula_units_Z 1
_cell_length_a 10.6976(9)
_cell_length_b 10.7310(6)
_cell_length_c 11.1962(9)
_cell_measurement_reflns_used 4575
_cell_measurement_temperature 295(2)
_cell_measurement_theta_max 25.2420
_cell_measurement_theta_min 3.8090
_cell_volume 1132.85(17)
_computing_cell_refinement APEX2
_computing_data_collection 'APEX2 (Bruker, 2013)'
_computing_data_reduction APEX2
_computing_molecular_graphics 'Olex2 (Dolomanov et al., 2009)'
_computing_structure_refinement 'SHELXL-2014/7 (Sheldrick, 2014)'
_computing_structure_solution 'SHELXS (Bruker, 2000)'
_diffrn_ambient_temperature 295(2)
_diffrn_measured_fraction_theta_full 0.994
_diffrn_measured_fraction_theta_max 0.994
_diffrn_measurement_device_type 'PHOTON 100 CMOS detector'
_diffrn_measurement_method 'omega scan'
_diffrn_radiation_type MoK\a
_diffrn_radiation_wavelength 0.71073
_diffrn_reflns_av_R_equivalents 0.0465
_diffrn_reflns_av_unetI/netI 0.0763
_diffrn_reflns_Laue_measured_fraction_full 0.994
_diffrn_reflns_Laue_measured_fraction_max 0.994
_diffrn_reflns_limit_h_max 12
_diffrn_reflns_limit_h_min -12
_diffrn_reflns_limit_k_max 12
_diffrn_reflns_limit_k_min -12
_diffrn_reflns_limit_l_max 13
_diffrn_reflns_limit_l_min -12
_diffrn_reflns_number 7845
_diffrn_reflns_point_group_measured_fraction_full 0.715
_diffrn_reflns_point_group_measured_fraction_max 0.715
_diffrn_reflns_theta_full 25.099
_diffrn_reflns_theta_max 25.099
_diffrn_reflns_theta_min 3.434
_exptl_absorpt_coefficient_mu 1.471
_exptl_absorpt_correction_T_max 1.00000
_exptl_absorpt_correction_T_min 0.12994
_exptl_absorpt_correction_type multi-scan
_exptl_absorpt_process_details 'SADABS; Bruker, 2012'
_exptl_crystal_colour 'light yellow'
_exptl_crystal_density_diffrn 1.536
_exptl_crystal_description block
_exptl_crystal_F_000 524
_exptl_crystal_size_max 0.38
_exptl_crystal_size_mid 0.35
_exptl_crystal_size_min 0.32
_refine_diff_density_max 0.769
_refine_diff_density_min -0.578
_refine_diff_density_rms 0.085
_refine_ls_abs_structure_details
;
 Flack x determined using 1538 quotients [(I+)-(I-)]/[(I+)+(I-)]
 (Parsons, Flack and Wagner, Acta Cryst. B69 (2013) 249-259).
;
_refine_ls_abs_structure_Flack 0.009(14)
_refine_ls_extinction_method none
_refine_ls_goodness_of_fit_ref 1.000
_refine_ls_hydrogen_treatment constr
_refine_ls_matrix_type full
_refine_ls_number_parameters 588
_refine_ls_number_reflns 5784
_refine_ls_number_restraints 3
_refine_ls_restrained_S_all 0.999
_refine_ls_R_factor_all 0.0435
_refine_ls_R_factor_gt 0.0408
_refine_ls_shift/su_max 0.000
_refine_ls_shift/su_mean 0.000
_refine_ls_structure_factor_coef Fsqd
_refine_ls_weighting_details 'w=1/[\s^2^(Fo^2^)+(0.0436P)^2^] where P=(Fo^2^+2Fc^2^)/3'
_refine_ls_weighting_scheme calc
_refine_ls_wR_factor_gt 0.0892
_refine_ls_wR_factor_ref 0.0904
_reflns_Friedel_coverage 0.437
_reflns_Friedel_fraction_full 0.435
_reflns_Friedel_fraction_max 0.435
_reflns_number_gt 5544
_reflns_number_total 5784
_reflns_threshold_expression 'I > 2\s(I)'
_cod_data_source_file d0dt03576a6.cif
_cod_data_source_block R-1
_cod_depositor_comments 'Adding full bibliography for 7706021--7706024.cif.'
_cod_original_cell_volume 1132.85(16)
_cod_database_code 7706021
_shelx_shelxl_version_number 2014/7
_shelx_space_group_comment
;
The symmetry employed for this shelxl refinement is uniquely defined
by the following loop, which should always be used as a source of
symmetry information in preference to the above space-group names.
They are only intended as comments.
;

loop_
_space_group_symop_operation_xyz
'x, y, z'

loop_
_atom_site_label
_atom_site_type_symbol
_atom_site_fract_x
_atom_site_fract_y
_atom_site_fract_z
_atom_site_U_iso_or_equiv
_atom_site_adp_type
_atom_site_occupancy
_atom_site_site_symmetry_order
_atom_site_calc_flag
_atom_site_refinement_flags_posn
_atom_site_refinement_flags_adp
_atom_site_refinement_flags_occupancy
_atom_site_disorder_assembly
_atom_site_disorder_group
C1 C 0.9871(12) 0.9114(13) -0.1270(12) 0.071(3) Uani 1 1 d . . . . .
H1 H 1.0802 0.8772 -0.1351 0.085 Uiso 1 1 calc R U . . .
C2 C 0.9563(14) 0.9208(12) -0.2381(13) 0.073(3) Uani 1 1 d . . . . .
H2 H 1.0275 0.8946 -0.3188 0.087 Uiso 1 1 calc R U . . .
C3 C 0.8205(16) 0.9688(13) -0.2259(14) 0.081(4) Uani 1 1 d . . . . .
H3 H 0.7967 0.9733 -0.2980 0.097 Uiso 1 1 calc R U . . .
C4 C 0.7189(14) 1.0105(13) -0.1077(13) 0.072(3) Uani 1 1 d . . . . .
H4 H 0.6260 1.0464 -0.0996 0.087 Uiso 1 1 calc R U . . .
C5 C 0.7533(10) 0.9998(10) 0.0007(10) 0.048(2) Uani 1 1 d . . . . .
C6 C 0.6512(16) 1.0387(14) 0.1287(16) 0.042(4) Uani 1 1 d . . . . .
C7 C 0.5074(12) 1.0959(12) 0.1571(14) 0.070(3) Uani 1 1 d . . . . .
H7 H 0.4750 1.1111 0.0897 0.084 Uiso 1 1 calc R U . . .
C8 C 0.4138(11) 1.1298(11) 0.2809(12) 0.060(3) Uani 1 1 d . . . . .
C9 C 0.4643(10) 1.1060(10) 0.3816(11) 0.053(3) Uani 1 1 d . . . . .
C10 C 0.6082(16) 1.0464(15) 0.3478(17) 0.048(4) Uani 1 1 d . . . . .
H10 H 0.6428 1.0293 0.4137 0.058 Uiso 1 1 calc R U . . .
C11 C 0.2614(12) 1.2020(15) 0.3146(15) 0.088(4) Uani 1 1 d . . . . .
H11A H 0.2148 1.1520 0.2871 0.105 Uiso 1 1 calc R U . . .
H11B H 0.2552 1.2846 0.2696 0.105 Uiso 1 1 calc R U . . .
C12 C 0.1882(12) 1.2250(16) 0.4624(16) 0.090(5) Uani 1 1 d . . . . .
H12 H 0.0871 1.2675 0.4928 0.107 Uiso 1 1 calc R U . . .
C13 C 0.2273(13) 1.1033(16) 0.5391(17) 0.106(6) Uani 1 1 d . . . . .
H13A H 0.2450 1.0223 0.4969 0.127 Uiso 1 1 calc R U . . .
H13B H 0.1633 1.1045 0.6294 0.127 Uiso 1 1 calc R U . . .
C14 C 0.3616(14) 1.1445(15) 0.5177(16) 0.070(4) Uani 1 1 d . . . . .
H14 H 0.3983 1.1243 0.5870 0.084 Uiso 1 1 calc R U . . .
C15 C 0.2737(13) 1.2912(14) 0.5094(14) 0.084(4) Uani 1 1 d . . . . .
C16 C 0.3478(17) 1.3868(12) 0.4193(18) 0.105(5) Uani 1 1 d . . . . .
H16A H 0.2890 1.4735 0.4415 0.158 Uiso 1 1 calc R U . . .
H16B H 0.3661 1.3684 0.3310 0.158 Uiso 1 1 calc R U . . .
H16C H 0.4353 1.3790 0.4282 0.158 Uiso 1 1 calc R U . . .
C17 C 0.1879(17) 1.344(2) 0.6454(18) 0.137(8) Uani 1 1 d . . . . .
H17A H 0.2440 1.3792 0.6745 0.205 Uiso 1 1 calc R U . . .
H17B H 0.1587 1.2748 0.7026 0.205 Uiso 1 1 calc R U . . .
H17C H 0.1063 1.4105 0.6459 0.205 Uiso 1 1 calc R U . . .
C18 C 0.8210(15) 1.3621(14) -0.0591(14) 0.085(4) Uani 1 1 d . . . . .
H18 H 0.8441 1.2752 -0.0813 0.102 Uiso 1 1 calc R U . . .
C19 C 0.793(2) 1.452(2) -0.1445(18) 0.125(6) Uani 1 1 d . . . . .
H19 H 0.7784 1.4291 -0.2147 0.150 Uiso 1 1 calc R U . . .
C20 C 0.785(2) 1.584(2) -0.127(2) 0.144(9) Uani 1 1 d . . . . .
H20 H 0.7775 1.6468 -0.1893 0.172 Uiso 1 1 calc R U . . .
C21 C 0.789(2) 1.6147(16) -0.009(2) 0.138(9) Uani 1 1 d . . . . .
H21 H 0.7807 1.7005 0.0070 0.165 Uiso 1 1 calc R U . . .
C22 C 0.8059(15) 1.5209(12) 0.0832(16) 0.094(5) Uani 1 1 d . . . . .
H22 H 0.8093 1.5433 0.1596 0.113 Uiso 1 1 calc R U . . .
C23 C 0.8177(13) 1.3905(11) 0.0587(12) 0.073(4) Uani 1 1 d . . . . .
C24 C 0.8397(13) 1.2847(12) 0.1518(16) 0.050(3) Uani 1 1 d . . . . .
C25 C 0.7878(14) 1.3126(13) 0.2849(13) 0.058(3) Uani 1 1 d . . . . .
H25 H 0.7381 1.3974 0.3125 0.070 Uiso 1 1 calc R U . . .
C26 C 0.8067(10) 1.2206(9) 0.3773(9) 0.045(2) Uani 1 1 d . . . . .
C27 C 0.7418(12) 1.2594(12) 0.5179(12) 0.066(3) Uani 1 1 d . . . . .
C28 C 1.2582(12) 0.7590(11) 0.4333(11) 0.062(3) Uani 1 1 d . . . . .
H28 H 1.1620 0.7734 0.4542 0.075 Uiso 1 1 calc R U . . .
C29 C 1.3127(13) 0.7084(12) 0.5266(13) 0.073(3) Uani 1 1 d . . . . .
H29 H 1.2552 0.6859 0.6083 0.088 Uiso 1 1 calc R U . . .
C30 C 1.4552(14) 0.6922(12) 0.4954(14) 0.075(4) Uani 1 1 d . . . . .
H30 H 1.4938 0.6600 0.5573 0.090 Uiso 1 1 calc R U . . .
C31 C 1.5382(13) 0.7227(13) 0.3759(14) 0.078(4) Uani 1 1 d . . . . .
H31 H 1.6338 0.7107 0.3561 0.093 Uiso 1 1 calc R U . . .
C32 C 1.4836(11) 0.7716(11) 0.2823(12) 0.060(3) Uani 1 1 d . . . . .
H32 H 1.5418 0.7930 0.2004 0.073 Uiso 1 1 calc R U . . .
C33 C 1.3414(10) 0.7884(9) 0.3113(10) 0.047(2) Uani 1 1 d . . . . .
C34 C 1.2751(16) 0.8463(14) 0.2136(15) 0.040(4) Uani 1 1 d . . . . .
C35 C 1.3564(10) 0.8472(11) 0.0827(12) 0.051(3) Uani 1 1 d . . . . .
H35 H 1.4516 0.8042 0.0555 0.061 Uiso 1 1 calc R U . . .
C36 C 1.3065(17) 0.9072(16) -0.0104(16) 0.050(4) Uani 1 1 d . . . . .
C37 C 1.4033(11) 0.9013(13) -0.1512(12) 0.064(3) Uani 1 1 d . . . . .
C38 C 1.2899(14) 0.5452(13) -0.0554(14) 0.090(5) Uani 1 1 d . . . . .
H38 H 1.3006 0.6292 -0.0725 0.108 Uiso 1 1 calc R U . . .
C39 C 1.3850(17) 0.4456(15) -0.1376(15) 0.112(6) Uani 1 1 d . . . . .
H39 H 1.4653 0.4599 -0.2048 0.135 Uiso 1 1 calc R U . . .
C40 C 1.3606(18) 0.3253(16) -0.1198(17) 0.106(5) Uani 1 1 d . . . . .
H40 H 1.4230 0.2586 -0.1774 0.128 Uiso 1 1 calc R U . . .
C41 C 1.2454(16) 0.3014(12) -0.0180(14) 0.080(4) Uani 1 1 d . . . . .
H41 H 1.2274 0.2201 -0.0076 0.096 Uiso 1 1 calc R U . . .
C42 C 1.1576(13) 0.4003(11) 0.0680(12) 0.066(3) Uani 1 1 d . . . . .
H42 H 1.0814 0.3839 0.1390 0.080 Uiso 1 1 calc R U . . .
C43 C 1.1780(12) 0.5215(12) 0.0531(11) 0.058(3) Uani 1 1 d . . . . .
C44 C 1.0820(14) 0.6313(13) 0.1461(14) 0.048(3) Uani 1 1 d . . . . .
C45 C 1.0160(13) 0.6048(11) 0.2759(12) 0.058(3) Uani 1 1 d . . . . .
H45 H 1.0360 0.5191 0.3033 0.070 Uiso 1 1 calc R U . . .
C46 C 0.9216(9) 0.6983(10) 0.3677(10) 0.046(2) Uani 1 1 d . . . . .
C47 C 0.8659(12) 0.6621(11) 0.5067(10) 0.056(3) Uani 1 1 d . . . . .
Eu1 Eu 0.96360(3) 0.96011(3) 0.17960(3) 0.03992(14) Uani 1 1 d . . . . .
F1 F 0.6530(8) 1.1899(8) 0.5885(7) 0.093(2) Uani 1 1 d . . . . .
F2 F 0.8333(8) 1.2387(10) 0.5733(7) 0.109(3) Uani 1 1 d . . . . .
F3 F 0.6680(10) 1.3814(8) 0.5422(8) 0.116(3) Uani 1 1 d . . . . .
F4 F 1.4259(11) 1.0124(9) -0.1916(8) 0.122(3) Uani 1 1 d . . . . .
F5 F 1.5260(10) 0.8214(14) -0.1742(10) 0.142(5) Uani 1 1 d . . . . .
F6 F 1.3528(9) 0.8672(12) -0.2279(8) 0.128(4) Uani 1 1 d . . . . .
F7 F 0.7330(9) 0.6991(14) 0.5609(8) 0.159(5) Uani 1 1 d . . . . .
F8 F 0.9134(13) 0.7062(13) 0.5747(8) 0.152(5) Uani 1 1 d . . . . .
F9 F 0.8976(15) 0.5384(9) 0.5323(9) 0.171(6) Uani 1 1 d . . . . .
N1 N 0.8880(8) 0.9496(7) -0.0085(8) 0.047(2) Uani 1 1 d . . . . .
N2 N 0.6966(8) 1.0135(7) 0.2292(8) 0.0421(19) Uani 1 1 d . . . . .
O1 O 0.9096(7) 1.1754(6) 0.1050(7) 0.0518(17) Uani 1 1 d . . . . .
O2 O 0.8771(7) 1.1040(6) 0.3566(7) 0.0503(17) Uani 1 1 d . . . . .
O3 O 1.1783(7) 0.9693(7) 0.0083(6) 0.0518(17) Uani 1 1 d . . . . .
O4 O 1.1443(6) 0.8947(7) 0.2614(7) 0.0553(19) Uani 1 1 d . . . . .
O5 O 1.0671(7) 0.7442(6) 0.0987(7) 0.0533(18) Uani 1 1 d . . . . .
O6 O 0.8792(6) 0.8177(6) 0.3476(6) 0.0511(18) Uani 1 1 d . . . . .

loop_
_atom_site_aniso_label
_atom_site_aniso_U_11
_atom_site_aniso_U_22
_atom_site_aniso_U_33
_atom_site_aniso_U_23
_atom_site_aniso_U_13
_atom_site_aniso_U_12
C1 0.054(6) 0.092(9) 0.063(9) -0.015(7) -0.019(6) -0.014(6)
C2 0.086(9) 0.078(8) 0.056(8) -0.004(6) -0.026(6) -0.023(7)
C3 0.115(11) 0.077(9) 0.071(10) 0.005(7) -0.062(9) -0.021(8)
C4 0.074(8) 0.082(9) 0.069(9) -0.012(7) -0.044(7) -0.003(6)
C5 0.053(6) 0.048(6) 0.049(7) 0.009(5) -0.024(5) -0.016(5)
C6 0.048(7) 0.031(7) 0.058(9) -0.001(6) -0.026(6) -0.016(5)
C7 0.059(7) 0.075(8) 0.084(10) -0.006(7) -0.050(7) 0.007(6)
C8 0.049(6) 0.061(7) 0.069(9) 0.000(6) -0.024(6) -0.010(5)
C9 0.040(5) 0.050(6) 0.065(8) -0.007(5) -0.019(5) -0.003(5)
C10 0.040(7) 0.053(9) 0.047(10) -0.002(7) -0.014(6) -0.008(6)
C11 0.049(7) 0.104(11) 0.121(13) -0.019(9) -0.047(7) -0.008(7)
C12 0.040(6) 0.102(11) 0.121(14) -0.035(11) -0.026(7) -0.002(7)
C13 0.051(7) 0.110(12) 0.116(13) 0.016(10) 0.004(7) -0.019(8)
C14 0.042(7) 0.081(9) 0.071(10) -0.004(7) -0.009(6) -0.010(7)
C15 0.059(7) 0.081(9) 0.096(11) -0.029(8) -0.032(7) 0.018(7)
C16 0.122(12) 0.047(7) 0.148(16) -0.002(9) -0.056(11) -0.017(8)
C17 0.095(11) 0.153(16) 0.140(17) -0.078(14) -0.051(11) 0.039(11)
C18 0.101(10) 0.086(10) 0.062(10) 0.014(8) -0.034(7) -0.016(8)
C19 0.147(16) 0.120(15) 0.096(14) 0.022(12) -0.062(12) -0.001(12)
C20 0.155(19) 0.128(19) 0.089(16) 0.038(14) -0.025(13) 0.007(14)
C21 0.142(16) 0.063(10) 0.139(19) 0.033(12) -0.014(14) 0.010(10)
C22 0.108(11) 0.046(7) 0.112(13) 0.007(8) -0.039(9) -0.004(7)
C23 0.076(8) 0.056(7) 0.050(8) 0.004(6) -0.010(6) 0.017(6)
C24 0.053(7) 0.034(7) 0.058(10) 0.008(7) -0.017(7) -0.011(5)
C25 0.076(9) 0.045(7) 0.034(8) -0.002(6) -0.009(6) -0.004(7)
C26 0.052(5) 0.045(6) 0.033(6) 0.001(5) -0.015(4) -0.010(5)
C27 0.057(7) 0.067(8) 0.065(9) -0.018(6) -0.018(6) -0.004(6)
C28 0.061(6) 0.075(8) 0.059(8) -0.001(6) -0.032(6) -0.016(6)
C29 0.074(8) 0.084(9) 0.061(8) -0.005(7) -0.036(6) -0.004(7)
C30 0.093(9) 0.069(8) 0.079(10) -0.003(7) -0.057(8) -0.009(7)
C31 0.058(7) 0.094(10) 0.088(11) 0.003(8) -0.044(7) -0.007(7)
C32 0.055(6) 0.074(8) 0.057(8) -0.005(6) -0.026(5) -0.015(6)
C33 0.050(6) 0.046(6) 0.043(7) -0.010(5) -0.021(5) -0.002(5)
C34 0.046(7) 0.036(8) 0.040(8) -0.009(6) -0.018(5) -0.008(5)
C35 0.033(6) 0.067(7) 0.045(8) -0.004(6) -0.013(5) -0.004(5)
C36 0.053(9) 0.048(8) 0.046(8) 0.000(6) -0.012(6) -0.021(7)
C37 0.043(6) 0.077(8) 0.059(8) -0.008(7) -0.009(5) -0.011(6)
C38 0.091(9) 0.067(8) 0.080(11) -0.020(7) 0.007(8) -0.022(7)
C39 0.126(13) 0.071(9) 0.083(11) -0.019(8) 0.025(9) -0.027(9)
C40 0.109(12) 0.082(11) 0.098(13) -0.044(9) -0.029(10) 0.021(9)
C41 0.108(11) 0.049(7) 0.074(10) -0.012(7) -0.028(8) -0.010(7)
C42 0.081(8) 0.051(7) 0.060(8) -0.004(6) -0.024(6) -0.010(6)
C43 0.071(7) 0.044(7) 0.050(8) -0.002(6) -0.021(6) -0.002(6)
C44 0.063(8) 0.043(8) 0.037(9) -0.002(7) -0.026(7) -0.004(6)
C45 0.077(8) 0.038(6) 0.053(8) 0.005(5) -0.028(6) -0.005(6)
C46 0.045(5) 0.051(6) 0.049(7) 0.001(5) -0.024(5) -0.012(5)
C47 0.074(8) 0.062(7) 0.032(6) 0.017(5) -0.022(5) -0.023(6)
Eu1 0.0389(2) 0.0378(2) 0.0388(3) -0.00218(16) -0.01502(15) -0.00247(15)
F1 0.093(5) 0.129(7) 0.047(4) -0.009(4) 0.002(4) -0.050(5)
F2 0.094(5) 0.180(9) 0.061(5) -0.037(5) -0.034(4) -0.025(5)
F3 0.166(8) 0.072(5) 0.065(6) -0.029(4) -0.019(5) 0.011(5)
F4 0.169(9) 0.103(6) 0.069(6) 0.025(5) -0.003(5) -0.069(6)
F5 0.073(7) 0.205(13) 0.070(7) -0.007(7) 0.003(5) 0.038(7)
F6 0.099(6) 0.227(12) 0.066(6) -0.051(6) -0.006(4) -0.074(7)
F7 0.070(5) 0.309(16) 0.060(6) 0.055(7) -0.007(4) -0.038(7)
F8 0.219(11) 0.262(14) 0.043(5) 0.039(7) -0.061(6) -0.164(11)
F9 0.279(14) 0.085(6) 0.063(6) 0.023(5) -0.009(7) -0.008(8)
N1 0.054(5) 0.038(4) 0.043(5) 0.005(4) -0.011(4) -0.015(4)
N2 0.046(4) 0.042(4) 0.034(5) 0.010(4) -0.014(4) -0.009(4)
O1 0.063(4) 0.033(3) 0.046(4) -0.002(3) -0.014(3) -0.002(3)
O2 0.060(4) 0.048(4) 0.036(4) -0.004(3) -0.020(3) 0.000(3)
O3 0.047(4) 0.060(4) 0.039(4) 0.005(3) -0.014(3) -0.007(3)
O4 0.037(4) 0.062(4) 0.057(5) -0.005(4) -0.021(3) 0.008(3)
O5 0.063(4) 0.041(4) 0.048(5) 0.003(4) -0.017(3) -0.011(3)
O6 0.049(4) 0.046(4) 0.041(4) 0.010(3) -0.009(3) 0.000(3)

loop_
_atom_type_symbol
_atom_type_description
_atom_type_scat_dispersion_real
_atom_type_scat_dispersion_imag
_atom_type_scat_source
C C 0.0033 0.0016 'International Tables Vol C Tables 4.2.6.8 and 6.1.1.4'
H H 0.0000 0.0000 'International Tables Vol C Tables 4.2.6.8 and 6.1.1.4'
N N 0.0061 0.0033 'International Tables Vol C Tables 4.2.6.8 and 6.1.1.4'
O O 0.0106 0.0060 'International Tables Vol C Tables 4.2.6.8 and 6.1.1.4'
F F 0.0171 0.0103 'International Tables Vol C Tables 4.2.6.8 and 6.1.1.4'
Eu Eu -0.1578 3.6682 'International Tables Vol C Tables 4.2.6.8 and 6.1.1.4'

loop_
_geom_angle_atom_site_label_1
_geom_angle_atom_site_label_2
_geom_angle_atom_site_label_3
_geom_angle
_geom_angle_site_symmetry_1
_geom_angle_site_symmetry_3
_geom_angle_publ_flag
N1 C1 C2 122.9(11) . . ?
N1 C1 H1 118.6 . . ?
C2 C1 H1 118.6 . . ?
C3 C2 C1 118.5(12) . . ?
C3 C2 H2 120.8 . . ?
C1 C2 H2 120.8 . . ?
C2 C3 C4 119.7(12) . . ?
C2 C3 H3 120.2 . . ?
C4 C3 H3 120.2 . . ?
C3 C4 C5 120.2(11) . . ?
C3 C4 H4 119.9 . . ?
C5 C4 H4 119.9 . . ?
N1 C5 C4 121.2(10) . . ?
N1 C5 C6 115.6(10) . . ?
C4 C5 C6 123.2(11) . . ?
N2 C6 C7 118.4(13) . . ?
N2 C6 C5 117.6(12) . . ?
C7 C6 C5 124.0(14) . . ?
C8 C7 C6 121.9(12) . . ?
C8 C7 H7 119.1 . . ?
C6 C7 H7 119.1 . . ?
C7 C8 C9 118.4(9) . . ?
C7 C8 C11 123.7(11) . . ?
C9 C8 C11 117.6(11) . . ?
C8 C9 C10 117.2(12) . . ?
C8 C9 C14 118.5(10) . . ?
C10 C9 C14 124.3(13) . . ?
N2 C10 C9 123.9(15) . . ?
N2 C10 H10 118.1 . . ?
C9 C10 H10 118.1 . . ?
C8 C11 C12 109.5(11) . . ?
C8 C11 H11A 109.8 . . ?
C12 C11 H11A 109.8 . . ?
C8 C11 H11B 109.8 . . ?
C12 C11 H11B 109.8 . . ?
H11A C11 H11B 108.2 . . ?
C13 C12 C11 112.0(13) . . ?
C13 C12 C15 88.9(12) . . ?
C11 C12 C15 109.8(11) . . ?
C13 C12 H12 114.5 . . ?
C11 C12 H12 114.5 . . ?
C15 C12 H12 114.5 . . ?
C12 C13 C14 86.8(11) . . ?
C12 C13 H13A 114.2 . . ?
C14 C13 H13A 114.2 . . ?
C12 C13 H13B 114.2 . . ?
C14 C13 H13B 114.2 . . ?
H13A C13 H13B 111.4 . . ?
C9 C14 C13 107.5(13) . . ?
C9 C14 C15 106.3(12) . . ?
C13 C14 C15 87.1(10) . . ?
C9 C14 H14 117.2 . . ?
C13 C14 H14 117.2 . . ?
C15 C14 H14 117.2 . . ?
C17 C15 C16 112.5(15) . . ?
C17 C15 C12 110.7(13) . . ?
C16 C15 C12 118.3(14) . . ?
C17 C15 C14 108.7(14) . . ?
C16 C15 C14 119.7(11) . . ?
C12 C15 C14 83.6(11) . . ?
C15 C16 H16A 109.5 . . ?
C15 C16 H16B 109.5 . . ?
H16A C16 H16B 109.5 . . ?
C15 C16 H16C 109.5 . . ?
H16A C16 H16C 109.5 . . ?
H16B C16 H16C 109.5 . . ?
C15 C17 H17A 109.5 . . ?
C15 C17 H17B 109.5 . . ?
H17A C17 H17B 109.5 . . ?
C15 C17 H17C 109.5 . . ?
H17A C17 H17C 109.5 . . ?
H17B C17 H17C 109.5 . . ?
C19 C18 C23 123.9(16) . . ?
C19 C18 H18 118.1 . . ?
C23 C18 H18 118.1 . . ?
C18 C19 C20 119(2) . . ?
C18 C19 H19 120.3 . . ?
C20 C19 H19 120.3 . . ?
C21 C20 C19 116.9(19) . . ?
C21 C20 H20 121.6 . . ?
C19 C20 H20 121.6 . . ?
C22 C21 C20 122.2(19) . . ?
C22 C21 H21 118.9 . . ?
C20 C21 H21 118.9 . . ?
C21 C22 C23 118.7(17) . . ?
C21 C22 H22 120.6 . . ?
C23 C22 H22 120.6 . . ?
C18 C23 C22 117.9(13) . . ?
C18 C23 C24 120.4(13) . . ?
C22 C23 C24 121.5(14) . . ?
O1 C24 C25 123.2(13) . . ?
O1 C24 C23 116.9(13) . . ?
C25 C24 C23 119.8(12) . . ?
C26 C25 C24 123.4(13) . . ?
C26 C25 H25 118.3 . . ?
C24 C25 H25 118.3 . . ?
O2 C26 C25 126.7(10) . . ?
O2 C26 C27 114.1(9) . . ?
C25 C26 C27 119.2(10) . . ?
F2 C27 F3 106.5(11) . . ?
F2 C27 F1 103.8(11) . . ?
F3 C27 F1 105.0(9) . . ?
F2 C27 C26 113.7(9) . . ?
F3 C27 C26 115.3(11) . . ?
F1 C27 C26 111.4(10) . . ?
C33 C28 C29 121.9(11) . . ?
C33 C28 H28 119.1 . . ?
C29 C28 H28 119.1 . . ?
C28 C29 C30 118.3(12) . . ?
C28 C29 H29 120.8 . . ?
C30 C29 H29 120.8 . . ?
C31 C30 C29 120.4(12) . . ?
C31 C30 H30 119.8 . . ?
C29 C30 H30 119.8 . . ?
C30 C31 C32 121.1(11) . . ?
C30 C31 H31 119.5 . . ?
C32 C31 H31 119.5 . . ?
C31 C32 C33 119.5(11) . . ?
C31 C32 H32 120.2 . . ?
C33 C32 H32 120.2 . . ?
C28 C33 C32 118.8(10) . . ?
C28 C33 C34 119.5(10) . . ?
C32 C33 C34 121.6(11) . . ?
O4 C34 C35 123.8(14) . . ?
O4 C34 C33 115.2(12) . . ?
C35 C34 C33 121.0(12) . . ?
C36 C35 C34 124.5(13) . . ?
C36 C35 H35 117.7 . . ?
C34 C35 H35 117.7 . . ?
O3 C36 C35 126.6(14) . . ?
O3 C36 C37 112.8(13) . . ?
C35 C36 C37 120.6(14) . . ?
F4 C37 F5 106.0(12) . . ?
F4 C37 F6 106.1(12) . . ?
F5 C37 F6 106.5(12) . . ?
F4 C37 C36 111.1(11) . . ?
F5 C37 C36 113.4(12) . . ?
F6 C37 C36 113.2(11) . . ?
C39 C38 C43 120.5(13) . . ?
C39 C38 H38 119.7 . . ?
C43 C38 H38 119.7 . . ?
C40 C39 C38 119.4(13) . . ?
C40 C39 H39 120.3 . . ?
C38 C39 H39 120.3 . . ?
C39 C40 C41 121.0(12) . . ?
C39 C40 H40 119.5 . . ?
C41 C40 H40 119.5 . . ?
C42 C41 C40 118.3(13) . . ?
C42 C41 H41 120.8 . . ?
C40 C41 H41 120.8 . . ?
C43 C42 C41 122.3(12) . . ?
C43 C42 H42 118.8 . . ?
C41 C42 H42 118.8 . . ?
C42 C43 C38 118.0(11) . . ?
C42 C43 C44 123.0(11) . . ?
C38 C43 C44 119.0(11) . . ?
O5 C44 C45 123.7(12) . . ?
O5 C44 C43 116.8(12) . . ?
C45 C44 C43 119.6(11) . . ?
C44 C45 C46 123.8(11) . . ?
C44 C45 H45 118.1 . . ?
C46 C45 H45 118.1 . . ?
O6 C46 C45 126.8(10) . . ?
O6 C46 C47 113.4(9) . . ?
C45 C46 C47 119.7(10) . . ?
F8 C47 F7 106.4(12) . . ?
F8 C47 F9 101.2(12) . . ?
F7 C47 F9 104.8(11) . . ?
F8 C47 C46 113.5(10) . . ?
F7 C47 C46 113.6(9) . . ?
F9 C47 C46 116.1(10) . . ?
O6 Eu1 O3 138.0(2) . . ?
O6 Eu1 O4 77.3(2) . . ?
O3 Eu1 O4 71.8(2) . . ?
O6 Eu1 O1 143.3(2) . . ?
O3 Eu1 O1 77.9(2) . . ?
O4 Eu1 O1 118.8(3) . . ?
O6 Eu1 O2 81.7(2) . . ?
O3 Eu1 O2 117.8(2) . . ?
O4 Eu1 O2 78.1(2) . . ?
O1 Eu1 O2 71.1(2) . . ?
O6 Eu1 O5 71.4(2) . . ?
O3 Eu1 O5 75.6(2) . . ?
O4 Eu1 O5 79.7(3) . . ?
O1 Eu1 O5 140.3(2) . . ?
O2 Eu1 O5 148.2(2) . . ?
O6 Eu1 N1 111.6(2) . . ?
O3 Eu1 N1 82.6(2) . . ?
O4 Eu1 N1 147.1(2) . . ?
O1 Eu1 N1 73.8(2) . . ?
O2 Eu1 N1 133.5(2) . . ?
O5 Eu1 N1 74.0(3) . . ?
O6 Eu1 N2 75.4(2) . . ?
O3 Eu1 N2 140.7(2) . . ?
O4 Eu1 N2 147.3(2) . . ?
O1 Eu1 N2 76.1(2) . . ?
O2 Eu1 N2 80.5(2) . . ?
O5 Eu1 N2 107.8(2) . . ?
N1 Eu1 N2 62.1(2) . . ?
C1 N1 C5 117.5(9) . . ?
C1 N1 Eu1 119.4(7) . . ?
C5 N1 Eu1 122.3(6) . . ?
C10 N2 C6 120.2(12) . . ?
C10 N2 Eu1 118.3(9) . . ?
C6 N2 Eu1 119.3(8) . . ?
C24 O1 Eu1 138.0(8) . . ?
C26 O2 Eu1 134.2(6) . . ?
C36 O3 Eu1 131.2(8) . . ?
C34 O4 Eu1 135.4(8) . . ?
C44 O5 Eu1 136.8(8) . . ?
C46 O6 Eu1 134.2(6) . . ?

loop_
_geom_bond_atom_site_label_1
_geom_bond_atom_site_label_2
_geom_bond_distance
_geom_bond_site_symmetry_2
_geom_bond_publ_flag
C1 N1 1.347(13) . ?
C1 C2 1.394(17) . ?
C1 H1 0.9300 . ?
C2 C3 1.354(17) . ?
C2 H2 0.9300 . ?
C3 C4 1.360(17) . ?
C3 H3 0.9300 . ?
C4 C5 1.387(15) . ?
C4 H4 0.9300 . ?
C5 N1 1.354(12) . ?
C5 C6 1.434(18) . ?
C6 N2 1.366(18) . ?
C6 C7 1.403(19) . ?
C7 C8 1.365(17) . ?
C7 H7 0.9300 . ?
C8 C9 1.403(16) . ?
C8 C11 1.506(15) . ?
C9 C10 1.400(18) . ?
C9 C14 1.503(19) . ?
C10 N2 1.305(17) . ?
C10 H10 0.9300 . ?
C11 C12 1.54(2) . ?
C11 H11A 0.9700 . ?
C11 H11B 0.9700 . ?
C12 C13 1.53(2) . ?
C12 C15 1.56(2) . ?
C12 H12 0.9800 . ?
C13 C14 1.54(2) . ?
C13 H13A 0.9700 . ?
C13 H13B 0.9700 . ?
C14 C15 1.60(2) . ?
C14 H14 0.9800 . ?
C15 C17 1.51(2) . ?
C15 C16 1.52(2) . ?
C16 H16A 0.9600 . ?
C16 H16B 0.9600 . ?
C16 H16C 0.9600 . ?
C17 H17A 0.9600 . ?
C17 H17B 0.9600 . ?
C17 H17C 0.9600 . ?
C18 C19 1.34(2) . ?
C18 C23 1.371(19) . ?
C18 H18 0.9300 . ?
C19 C20 1.42(3) . ?
C19 H19 0.9300 . ?
C20 C21 1.41(3) . ?
C20 H20 0.9300 . ?
C21 C22 1.39(2) . ?
C21 H21 0.9300 . ?
C22 C23 1.416(18) . ?
C22 H22 0.9300 . ?
C23 C24 1.488(18) . ?
C24 O1 1.241(14) . ?
C24 C25 1.403(18) . ?
C25 C26 1.385(16) . ?
C25 H25 0.9300 . ?
C26 O2 1.257(11) . ?
C26 C27 1.499(15) . ?
C27 F2 1.312(14) . ?
C27 F3 1.318(13) . ?
C27 F1 1.326(14) . ?
C28 C33 1.364(15) . ?
C28 C29 1.381(15) . ?
C28 H28 0.9300 . ?
C29 C30 1.385(17) . ?
C29 H29 0.9300 . ?
C30 C31 1.347(18) . ?
C30 H30 0.9300 . ?
C31 C32 1.380(16) . ?
C31 H31 0.9300 . ?
C32 C33 1.385(14) . ?
C32 H32 0.9300 . ?
C33 C34 1.518(18) . ?
C34 O4 1.254(16) . ?
C34 C35 1.377(19) . ?
C35 C36 1.374(18) . ?
C35 H35 0.9300 . ?
C36 O3 1.287(17) . ?
C36 C37 1.50(2) . ?
C37 F4 1.281(14) . ?
C37 F5 1.294(13) . ?
C37 F6 1.307(14) . ?
C38 C39 1.374(17) . ?
C38 C43 1.388(16) . ?
C38 H38 0.9300 . ?
C39 C40 1.37(2) . ?
C39 H39 0.9300 . ?
C40 C41 1.37(2) . ?
C40 H40 0.9300 . ?
C41 C42 1.372(16) . ?
C41 H41 0.9300 . ?
C42 C43 1.361(17) . ?
C42 H42 0.9300 . ?
C43 C44 1.506(16) . ?
C44 O5 1.262(15) . ?
C44 C45 1.380(18) . ?
C45 C46 1.385(14) . ?
C45 H45 0.9300 . ?
C46 O6 1.261(11) . ?
C46 C47 1.481(14) . ?
C47 F8 1.258(13) . ?
C47 F7 1.265(13) . ?
C47 F9 1.303(14) . ?
Eu1 O6 2.344(6) . ?
Eu1 O3 2.359(6) . ?
Eu1 O4 2.359(7) . ?
Eu1 O1 2.362(6) . ?
Eu1 O2 2.362(6) . ?
Eu1 O5 2.374(7) . ?
Eu1 N1 2.560(9) . ?
Eu1 N2 2.586(7) . ?
